data_4313009
loop_
_publ_author_name
'Takayoshi Suzuki'
'Takashi Kuchiyama'
'Shinobu Kishi'
'Sumio Kaizaki'
'Hideo D. Takagi'
'Masako Kato'

_publ_contact_author
;
      Dr Takayoshi Suzuki
      Department of Chemistry
      Graduate of Science, Osaka University
      Toyonaka, 560-0043
      Japan
;
_publ_contact_author_email suzuki@chem.sci.osaka-u.ac.jp
_publ_section_title
;
 Ruthenium(II) Complexes Containing 8-(Dimethylphosphino)quinoline
 (Me2Pqn): Preparation, Crystal Structures, and Electrochemical and
 Spectroscopic Properties of [Ru(bpy or phen)3-n(Me2Pqn)n](PF6)2(bpy =
 2,2'-Bipyridine; phen = 1,10-Phenanthroline; n= 1, 2, or 3)
;
_journal_name_full 'Inorganic Chemistry'
_journal_page_first 785
_journal_page_last 795
_journal_paper_doi 10.1021/ic020344l
_journal_volume 42
_journal_year 2003
_chemical_formula_moiety 'C33 H36 N3 P3 Ru 2+, (F6 P 1-)2, C H2 Cl2'
_chemical_formula_sum 'C34 H38 Cl2 F12 N3 P5 Ru'
_chemical_formula_weight 1043.49
_chemical_name_common '[Ru(Me~2~Pqn)~3~](PF~6~)~2~.CH~2~Cl~2~'
_chemical_name_systematic
;
mer-Tris(8-dimethylphosphinoquinoline)ruthenium(II)
Hexafluorophosphate Dichloromethane Solvate
;
_space_group_IT_number 2
_symmetry_cell_setting triclinic
_symmetry_space_group_name_Hall '-P 1'
_symmetry_space_group_name_H-M 'P -1'
_atom_sites_solution_hydrogens geom
_atom_sites_solution_primary direct
_atom_sites_solution_secondary difmap
_audit_creation_method SHELXL-97
_cell_angle_alpha 98.45(3)
_cell_angle_beta 105.95(2)
_cell_angle_gamma 85.06(3)
_cell_formula_units_Z 4
_cell_length_a 17.811(5)
_cell_length_b 18.643(7)
_cell_length_c 13.382(3)
_cell_measurement_reflns_used 25
_cell_measurement_temperature 296(2)
_cell_measurement_theta_max 15.0
_cell_measurement_theta_min 14.9
_cell_volume 4221(2)
_computing_cell_refinement 'MSC/AFC Diffractometer Control'
_computing_data_collection 'MSC/AFC Diffractometer Control'
_computing_data_reduction 'teXsan Ver. 1.11'
_computing_molecular_graphics 'ORTEP in teXsan Ver. 1.11'
_computing_publication_material 'SHELXL-97 (Sheldrick, 1997)'
_computing_structure_refinement 'SHELXL-97 (Sheldrick, 1997)'
_computing_structure_solution 'SHELXS-97 (Sheldrick, 1997)'
_diffrn_ambient_temperature 296(2)
_diffrn_measured_fraction_theta_full 0.999
_diffrn_measured_fraction_theta_max 0.999
_diffrn_measurement_device_type 'Rigaku AFC5R'
_diffrn_measurement_method \w-2\q
_diffrn_radiation_monochromator graphite
_diffrn_radiation_source 'rotating anode'
_diffrn_radiation_type 'Mo K\a'
_diffrn_radiation_wavelength 0.71069
_diffrn_reflns_av_R_equivalents 0.0388
_diffrn_reflns_av_sigmaI/netI 0.1303
_diffrn_reflns_limit_h_max 0
_diffrn_reflns_limit_h_min -23
_diffrn_reflns_limit_k_max 24
_diffrn_reflns_limit_k_min -24
_diffrn_reflns_limit_l_max 17
_diffrn_reflns_limit_l_min -16
_diffrn_reflns_number 19979
_diffrn_reflns_theta_full 27.50
_diffrn_reflns_theta_max 27.50
_diffrn_reflns_theta_min 2.55
_diffrn_standards_decay_% 0.79
_diffrn_standards_interval_count 150
_diffrn_standards_number 3
_exptl_absorpt_coefficient_mu 0.771
_exptl_absorpt_correction_T_max 0.912
_exptl_absorpt_correction_T_min 0.753
_exptl_absorpt_correction_type integration
_exptl_absorpt_process_details Coppens_numerical
_exptl_crystal_colour yellow
_exptl_crystal_density_diffrn 1.642
_exptl_crystal_density_method 'not measured'
_exptl_crystal_description plate
_exptl_crystal_F_000 2096
_exptl_crystal_size_max 0.40
_exptl_crystal_size_mid 0.36
_exptl_crystal_size_min 0.10
_refine_diff_density_max 1.689
_refine_diff_density_min -1.114
_refine_diff_density_rms 0.112
_refine_ls_extinction_method none
_refine_ls_goodness_of_fit_ref 0.945
_refine_ls_hydrogen_treatment constr
_refine_ls_matrix_type full
_refine_ls_number_parameters 1039
_refine_ls_number_reflns 19358
_refine_ls_number_restraints 0
_refine_ls_restrained_S_all 0.945
_refine_ls_R_factor_all 0.1926
_refine_ls_R_factor_gt 0.0633
_refine_ls_shift/su_max 0.023
_refine_ls_shift/su_mean 0.001
_refine_ls_structure_factor_coef Fsqd
_refine_ls_weighting_details 'calc w=1/[\s^2^(Fo^2^)+(0.1544P)^2^+0.0000P] where P=(Fo^2^+2Fc^2^)/3'
_refine_ls_weighting_scheme calc
_refine_ls_wR_factor_gt 0.1849
_refine_ls_wR_factor_ref 0.2463
_reflns_number_gt 8601
_reflns_number_total 19358
_reflns_threshold_expression 'I > 2\s(I)'
_cod_data_source_file ic020344l_3.cif
_cod_data_source_block mertris
_cod_database_code 4313009

loop_
_symmetry_equiv_pos_as_xyz
'x, y, z'
'-x, -y, -z'

loop_
_atom_site_label
_atom_site_type_symbol
_atom_site_fract_x
_atom_site_fract_y
_atom_site_fract_z
_atom_site_U_iso_or_equiv
_atom_site_adp_type
_atom_site_occupancy
_atom_site_symmetry_multiplicity
_atom_site_calc_flag
_atom_site_refinement_flags
_atom_site_disorder_assembly
_atom_site_disorder_group
Ru1 Ru 0.29383(3) 0.25492(3) 0.13534(4) 0.03957(15) Uani 1 1 d . . .
Ru2 Ru 0.16859(3) 0.72229(3) 0.47275(4) 0.05096(18) Uani 1 1 d . . .
Cl1 Cl 0.5683(3) 0.1460(6) 0.9270(4) 0.303(5) Uani 1 1 d . . .
Cl2 Cl 0.5665(4) 0.0957(4) 0.7205(4) 0.224(3) Uani 1 1 d . . .
Cl3 Cl 0.7752(2) 0.1427(2) 0.8902(3) 0.1183(10) Uani 1 1 d . . .
Cl4 Cl 0.7459(4) -0.0064(3) 0.8054(5) 0.228(3) Uani 1 1 d . . .
P1 P 0.30677(12) 0.29985(10) -0.00560(13) 0.0518(5) Uani 1 1 d . . .
P2 P 0.19102(12) 0.33547(10) 0.15735(15) 0.0524(5) Uani 1 1 d . . .
P3 P 0.40688(11) 0.17629(10) 0.15154(13) 0.0471(4) Uani 1 1 d . . .
P4 P 0.28223(13) 0.75695(12) 0.45264(16) 0.0608(5) Uani 1 1 d . . .
P5 P 0.22277(13) 0.60692(11) 0.50473(15) 0.0567(5) Uani 1 1 d . . .
P6 P 0.10134(13) 0.83205(12) 0.41910(15) 0.0587(5) Uani 1 1 d . . .
P11 P 0.32334(15) 0.99860(15) 0.7524(2) 0.0863(8) Uani 1 1 d . . .
P12 P -0.0127(2) 0.91711(17) 0.7464(2) 0.0920(9) Uani 1 1 d . . .
P13 P 0.0921(2) 0.50914(16) 0.7867(2) 0.0905(8) Uani 1 1 d . . .
P14 P 0.38769(16) 0.34068(14) -0.36391(18) 0.0721(6) Uani 1 1 d . . .
F11 F 0.3138(4) 1.0813(4) 0.7905(7) 0.143(3) Uani 1 1 d . . .
F12 F 0.2365(4) 0.9936(5) 0.7009(9) 0.202(5) Uani 1 1 d . . .
F13 F 0.3003(6) 0.9829(6) 0.8557(8) 0.178(4) Uani 1 1 d . . .
F14 F 0.3480(8) 1.0111(5) 0.6568(7) 0.199(5) Uani 1 1 d . . .
F15 F 0.4095(4) 0.9981(5) 0.8191(7) 0.150(3) Uani 1 1 d . . .
F16 F 0.3346(4) 0.9134(3) 0.7210(6) 0.128(3) Uani 1 1 d . . .
F21 F -0.0652(4) 0.8635(4) 0.7711(5) 0.130(3) Uani 1 1 d . . .
F22 F -0.0473(6) 0.9798(6) 0.8071(12) 0.231(6) Uani 1 1 d . . .
F23 F -0.0812(7) 0.9324(8) 0.6480(9) 0.235(7) Uani 1 1 d . . .
F24 F 0.0504(5) 0.9084(7) 0.8460(8) 0.207(6) Uani 1 1 d . . .
F25 F 0.0136(10) 0.8583(8) 0.6777(13) 0.281(9) Uani 1 1 d . . .
F26 F 0.0393(6) 0.9725(6) 0.7232(6) 0.188(5) Uani 1 1 d . . .
F31 F 0.1023(6) 0.5925(4) 0.8089(10) 0.187(4) Uani 1 1 d . . .
F32 F 0.0064(8) 0.5210(7) 0.7345(15) 0.290(9) Uani 1 1 d . . .
F33 F 0.0664(9) 0.5135(7) 0.8859(8) 0.220(6) Uani 1 1 d . . .
F34 F 0.1196(13) 0.5060(8) 0.6988(12) 0.326(10) Uani 1 1 d . . .
F35 F 0.1738(6) 0.5033(6) 0.8659(12) 0.219(6) Uani 1 1 d . . .
F36 F 0.0805(5) 0.4264(4) 0.7745(8) 0.143(3) Uani 1 1 d . . .
F41 F 0.4166(7) 0.4118(4) -0.3838(7) 0.174(4) Uani 1 1 d . . .
F42 F 0.3230(6) 0.3447(8) -0.4637(8) 0.217(6) Uani 1 1 d . . .
F43 F 0.3460(9) 0.3841(6) -0.2884(9) 0.235(7) Uani 1 1 d . . .
F44 F 0.4319(7) 0.2972(5) -0.4376(8) 0.187(5) Uani 1 1 d . . .
F45 F 0.4579(5) 0.3305(6) -0.2656(7) 0.181(4) Uani 1 1 d . . .
F46 F 0.3569(6) 0.2700(5) -0.3441(6) 0.154(3) Uani 1 1 d . . .
N11 N 0.3704(3) 0.3362(3) 0.2190(4) 0.0428(12) Uani 1 1 d . . .
N21 N 0.2013(3) 0.1898(3) 0.0439(4) 0.0457(13) Uani 1 1 d . . .
N31 N 0.2890(3) 0.1998(3) 0.2705(4) 0.0416(12) Uani 1 1 d . . .
N41 N 0.1455(4) 0.6832(3) 0.3114(4) 0.0576(16) Uani 1 1 d . . .
N51 N 0.2067(4) 0.7433(3) 0.6391(4) 0.0518(14) Uani 1 1 d . . .
N61 N 0.0517(4) 0.7053(4) 0.4906(5) 0.0551(15) Uani 1 1 d . . .
C1 C 0.2230(6) 0.3249(6) -0.1105(6) 0.085(3) Uani 1 1 d . . .
H1A H 0.1957 0.2822 -0.1457 0.101 Uiso 1 1 calc R . .
H1B H 0.2408 0.3471 -0.1596 0.101 Uiso 1 1 calc R . .
H1C H 0.1883 0.3586 -0.0812 0.101 Uiso 1 1 calc R . .
C2 C 0.1885(6) 0.3704(5) 0.2896(7) 0.084(3) Uani 1 1 d . . .
H2A H 0.1388 0.3952 0.2886 0.101 Uiso 1 1 calc R . .
H2B H 0.2295 0.4036 0.3199 0.101 Uiso 1 1 calc R . .
H2C H 0.1959 0.3309 0.3306 0.101 Uiso 1 1 calc R . .
C3 C 0.4977(4) 0.2178(5) 0.1635(7) 0.067(2) Uani 1 1 d . . .
H3A H 0.5401 0.1820 0.1758 0.082 Uiso 1 1 calc R . .
H3B H 0.5062 0.2562 0.2212 0.082 Uiso 1 1 calc R . .
H3C H 0.4949 0.2373 0.1000 0.082 Uiso 1 1 calc R . .
C4 C 0.2975(7) 0.8523(5) 0.4504(9) 0.095(3) Uani 1 1 d . . .
H4A H 0.3002 0.8790 0.5182 0.110 Uiso 1 1 calc R . .
H4B H 0.2548 0.8720 0.3992 0.110 Uiso 1 1 calc R . .
H4C H 0.3455 0.8561 0.4325 0.110 Uiso 1 1 calc R . .
C5 C 0.1626(7) 0.5276(5) 0.4892(9) 0.091(3) Uani 1 1 d . . .
H5A H 0.1225 0.5262 0.4243 0.107 Uiso 1 1 calc R . .
H5B H 0.1390 0.5318 0.5464 0.107 Uiso 1 1 calc R . .
H5C H 0.1952 0.4839 0.4890 0.107 Uiso 1 1 calc R . .
C6 C 0.1056(6) 0.9229(5) 0.4911(8) 0.081(3) Uani 1 1 d . . .
H6A H 0.1581 0.9385 0.5091 0.100 Uiso 1 1 calc R . .
H6B H 0.0896 0.9224 0.5540 0.100 Uiso 1 1 calc R . .
H6C H 0.0712 0.9557 0.4484 0.100 Uiso 1 1 calc R . .
C11 C 0.3653(6) 0.2513(5) -0.0867(6) 0.080(3) Uani 1 1 d . . .
H11A H 0.3417 0.2066 -0.1206 0.096 Uiso 1 1 calc R . .
H11B H 0.4169 0.2410 -0.0439 0.096 Uiso 1 1 calc R . .
H11C H 0.3684 0.2804 -0.1388 0.096 Uiso 1 1 calc R . .
C12 C 0.3988(4) 0.3445(4) 0.3224(5) 0.0526(17) Uani 1 1 d . . .
H12 H 0.3877 0.3100 0.3591 0.064 Uiso 1 1 calc R . .
C13 C 0.4439(5) 0.4012(4) 0.3792(6) 0.062(2) Uani 1 1 d . . .
H13 H 0.4631 0.4030 0.4515 0.075 Uiso 1 1 calc R . .
C14 C 0.4601(5) 0.4543(4) 0.3294(6) 0.063(2) Uani 1 1 d . . .
H14 H 0.4895 0.4931 0.3671 0.075 Uiso 1 1 calc R . .
C15 C 0.4445(6) 0.5012(5) 0.1600(7) 0.077(3) Uani 1 1 d . . .
H15 H 0.4741 0.5407 0.1943 0.092 Uiso 1 1 calc R . .
C16 C 0.4153(7) 0.4947(5) 0.0556(8) 0.086(3) Uani 1 1 d . . .
H16 H 0.4232 0.5306 0.0186 0.102 Uiso 1 1 calc R . .
C17 C 0.3731(6) 0.4344(5) 0.0022(7) 0.077(3) Uani 1 1 d . . .
H17 H 0.3542 0.4304 -0.0703 0.091 Uiso 1 1 calc R . .
C18 C 0.3591(5) 0.3817(4) 0.0536(5) 0.0559(18) Uani 1 1 d . . .
C19 C 0.3875(4) 0.3886(4) 0.1654(5) 0.0472(16) Uani 1 1 d . . .
C20 C 0.4310(5) 0.4491(4) 0.2183(6) 0.0568(18) Uani 1 1 d . . .
C21 C 0.1653(6) 0.4200(4) 0.1008(9) 0.083(3) Uani 1 1 d . . .
H21A H 0.2082 0.4516 0.1267 0.103 Uiso 1 1 calc R . .
H21B H 0.1200 0.4431 0.1198 0.103 Uiso 1 1 calc R . .
H21C H 0.1541 0.4100 0.0258 0.103 Uiso 1 1 calc R . .
C22 C 0.2126(5) 0.1285(4) -0.0155(6) 0.0587(19) Uani 1 1 d . . .
H22 H 0.2633 0.1145 -0.0186 0.072 Uiso 1 1 calc R . .
C23 C 0.1517(5) 0.0835(4) -0.0742(6) 0.064(2) Uani 1 1 d . . .
H23 H 0.1622 0.0423 -0.1176 0.077 Uiso 1 1 calc R . .
C24 C 0.0790(5) 0.1005(5) -0.0672(6) 0.068(2) Uani 1 1 d . . .
H24 H 0.0389 0.0696 -0.1013 0.080 Uiso 1 1 calc R . .
C25 C -0.0132(5) 0.1869(6) 0.0001(7) 0.074(2) Uani 1 1 d . . .
H25 H -0.0538 0.1561 -0.0320 0.088 Uiso 1 1 calc R . .
C26 C -0.0274(5) 0.2518(6) 0.0540(8) 0.082(3) Uani 1 1 d . . .
H26 H -0.0782 0.2656 0.0573 0.101 Uiso 1 1 calc R . .
C27 C 0.0337(5) 0.2989(5) 0.1052(7) 0.070(2) Uani 1 1 d . . .
H27 H 0.0232 0.3432 0.1420 0.084 Uiso 1 1 calc R . .
C28 C 0.1085(4) 0.2785(4) 0.1001(6) 0.0529(17) Uani 1 1 d . . .
C29 C 0.1249(4) 0.2105(4) 0.0444(5) 0.0467(16) Uani 1 1 d . . .
C30 C 0.0636(5) 0.1660(4) -0.0072(6) 0.0603(19) Uani 1 1 d . . .
C31 C 0.4167(5) 0.0897(4) 0.0725(6) 0.071(2) Uani 1 1 d . . .
H31A H 0.4680 0.0680 0.0983 0.088 Uiso 1 1 calc R . .
H31B H 0.4090 0.0973 0.0009 0.088 Uiso 1 1 calc R . .
H31C H 0.3782 0.0580 0.0766 0.088 Uiso 1 1 calc R . .
C32 C 0.2250(5) 0.1988(4) 0.3027(5) 0.0543(18) Uani 1 1 d . . .
H32 H 0.1789 0.2199 0.2643 0.068 Uiso 1 1 calc R . .
C33 C 0.2226(5) 0.1675(5) 0.3916(6) 0.064(2) Uani 1 1 d . . .
H33 H 0.1756 0.1674 0.4091 0.075 Uiso 1 1 calc R . .
C34 C 0.2882(5) 0.1379(4) 0.4510(6) 0.065(2) Uani 1 1 d . . .
H34 H 0.2882 0.1214 0.5133 0.075 Uiso 1 1 calc R . .
C35 C 0.4262(5) 0.0973(5) 0.4687(7) 0.071(2) Uani 1 1 d . . .
H35 H 0.4290 0.0803 0.5316 0.085 Uiso 1 1 calc R . .
C36 C 0.4898(6) 0.0875(5) 0.4284(7) 0.076(3) Uani 1 1 d . . .
H36 H 0.5356 0.0643 0.4640 0.090 Uiso 1 1 calc R . .
C37 C 0.4854(5) 0.1127(4) 0.3338(6) 0.062(2) Uani 1 1 d . . .
H37 H 0.5281 0.1041 0.3055 0.074 Uiso 1 1 calc R . .
C38 C 0.4198(4) 0.1498(4) 0.2809(5) 0.0464(15) Uani 1 1 d . . .
C39 C 0.3548(4) 0.1622(4) 0.3228(5) 0.0466(16) Uani 1 1 d . . .
C40 C 0.3575(5) 0.1323(4) 0.4167(6) 0.0574(19) Uani 1 1 d . . .
C41 C 0.3777(6) 0.7341(7) 0.5385(8) 0.096(3) Uani 1 1 d . . .
H41A H 0.4173 0.7345 0.5023 0.116 Uiso 1 1 calc R . .
H41B H 0.3774 0.6866 0.5582 0.116 Uiso 1 1 calc R . .
H41C H 0.3886 0.7691 0.6003 0.116 Uiso 1 1 calc R . .
C42 C 0.0848(5) 0.6546(4) 0.2603(7) 0.064(2) Uani 1 1 d . . .
H42 H 0.0458 0.6537 0.2942 0.075 Uiso 1 1 calc R . .
C43 C 0.0686(6) 0.6223(5) 0.1534(7) 0.082(3) Uani 1 1 d . . .
H43 H 0.0202 0.6037 0.1182 0.100 Uiso 1 1 calc R . .
C44 C 0.1277(7) 0.6201(5) 0.1048(7) 0.084(3) Uani 1 1 d . . .
H44 H 0.1202 0.5983 0.0358 0.097 Uiso 1 1 calc R . .
C45 C 0.2611(7) 0.6496(6) 0.1151(8) 0.090(3) Uani 1 1 d . . .
H45 H 0.2558 0.6285 0.0462 0.107 Uiso 1 1 calc R . .
C46 C 0.3284(8) 0.6780(7) 0.1690(9) 0.102(4) Uani 1 1 d . . .
H46 H 0.3694 0.6760 0.1379 0.122 Uiso 1 1 calc R . .
C47 C 0.3385(6) 0.7123(6) 0.2767(8) 0.084(3) Uani 1 1 d . . .
H47 H 0.3854 0.7328 0.3143 0.107 Uiso 1 1 calc R . .
C48 C 0.2783(5) 0.7140(4) 0.3215(6) 0.061(2) Uani 1 1 d . . .
C49 C 0.2062(5) 0.6828(4) 0.2632(6) 0.0573(19) Uani 1 1 d . . .
C50 C 0.1982(5) 0.6502(4) 0.1579(6) 0.063(2) Uani 1 1 d . . .
C51 C 0.2970(6) 0.5636(5) 0.4409(7) 0.080(3) Uani 1 1 d . . .
H51A H 0.3167 0.5190 0.4685 0.096 Uiso 1 1 calc R . .
H51B H 0.3392 0.5955 0.4540 0.096 Uiso 1 1 calc R . .
H51C H 0.2740 0.5538 0.3667 0.096 Uiso 1 1 calc R . .
C52 C 0.1906(6) 0.8042(5) 0.6938(6) 0.083(3) Uani 1 1 d . . .
H52 H 0.1572 0.8383 0.6571 0.095 Uiso 1 1 calc R . .
C53 C 0.2189(7) 0.8226(6) 0.8021(7) 0.101(4) Uani 1 1 d . . .
H53 H 0.2049 0.8671 0.8355 0.119 Uiso 1 1 calc R . .
C54 C 0.2667(6) 0.7743(6) 0.8559(6) 0.083(3) Uani 1 1 d . . .
H54 H 0.2871 0.7852 0.9279 0.096 Uiso 1 1 calc R . .
C55 C 0.3387(7) 0.6525(7) 0.8554(8) 0.103(4) Uani 1 1 d . . .
H55 H 0.3628 0.6623 0.9267 0.125 Uiso 1 1 calc R . .
C56 C 0.3545(9) 0.5866(8) 0.8031(9) 0.127(5) Uani 1 1 d . . .
H56 H 0.3892 0.5524 0.8376 0.144 Uiso 1 1 calc R . .
C57 C 0.3171(7) 0.5725(6) 0.6970(8) 0.103(4) Uani 1 1 d . . .
H57 H 0.3243 0.5266 0.6621 0.119 Uiso 1 1 calc R . .
C58 C 0.2709(5) 0.6222(5) 0.6425(6) 0.064(2) Uani 1 1 d . . .
C59 C 0.2551(4) 0.6917(4) 0.6960(6) 0.0544(18) Uani 1 1 d . . .
C60 C 0.2866(5) 0.7066(5) 0.8047(6) 0.068(2) Uani 1 1 d . . .
C61 C 0.1038(6) 0.8526(5) 0.2902(6) 0.079(3) Uani 1 1 d . . .
H61A H 0.0950 0.8094 0.2406 0.095 Uiso 1 1 calc R . .
H61B H 0.1539 0.8702 0.2950 0.095 Uiso 1 1 calc R . .
H61C H 0.0637 0.8891 0.2675 0.095 Uiso 1 1 calc R . .
C62 C 0.0390(5) 0.6616(4) 0.5381(7) 0.061(2) Uani 1 1 d . . .
H62 H 0.0826 0.6368 0.5760 0.075 Uiso 1 1 calc R . .
C63 C -0.0354(7) 0.6416(6) 0.5450(10) 0.106(4) Uani 1 1 d . . .
H63 H -0.0394 0.6080 0.5879 0.124 Uiso 1 1 calc R . .
C64 C -0.0999(6) 0.6747(6) 0.4851(9) 0.090(3) Uani 1 1 d . . .
H64 H -0.1498 0.6597 0.4784 0.105 Uiso 1 1 calc R . .
C65 C -0.1530(5) 0.7746(6) 0.3811(6) 0.071(2) Uani 1 1 d . . .
H65 H -0.2040 0.7626 0.3740 0.085 Uiso 1 1 calc R . .
C66 C -0.1392(6) 0.8333(6) 0.3411(7) 0.084(3) Uani 1 1 d . . .
H66 H -0.1811 0.8618 0.3069 0.101 Uiso 1 1 calc R . .
C67 C -0.0624(6) 0.8516(5) 0.3504(7) 0.082(3) Uani 1 1 d . . .
H67 H -0.0541 0.8926 0.3236 0.097 Uiso 1 1 calc R . .
C68 C 0.0005(5) 0.8097(4) 0.3986(6) 0.0580(19) Uani 1 1 d . . .
C69 C -0.0127(4) 0.7484(4) 0.4402(5) 0.0533(18) Uani 1 1 d . . .
C70 C -0.0892(5) 0.7319(5) 0.4338(6) 0.063(2) Uani 1 1 d . . .
C71 C 0.5147(8) 0.1482(11) 0.7843(12) 0.195(10) Uani 1 1 d . . .
H71A H 0.4626 0.1307 0.7694 0.222 Uiso 1 1 calc R . .
H71B H 0.5106 0.1972 0.7662 0.222 Uiso 1 1 calc R . .
C72 C 0.7919(12) 0.0510(9) 0.8981(16) 0.210(11) Uani 1 1 d . . .
H72A H 0.8473 0.0400 0.9062 0.223 Uiso 1 1 calc R . .
H72B H 0.7810 0.0419 0.9621 0.223 Uiso 1 1 calc R . .

loop_
_atom_site_aniso_label
_atom_site_aniso_U_11
_atom_site_aniso_U_22
_atom_site_aniso_U_33
_atom_site_aniso_U_23
_atom_site_aniso_U_13
_atom_site_aniso_U_12
Ru1 0.0443(3) 0.0397(3) 0.0320(3) 0.0010(2) 0.0079(2) -0.0009(2)
Ru2 0.0536(4) 0.0594(4) 0.0354(3) 0.0015(2) 0.0093(2) 0.0057(3)
Cl1 0.131(4) 0.613(15) 0.138(4) -0.145(6) 0.065(3) -0.106(6)
Cl2 0.185(5) 0.326(9) 0.145(4) -0.028(5) 0.036(4) -0.053(5)
Cl3 0.109(2) 0.126(3) 0.125(3) 0.008(2) 0.042(2) -0.015(2)
Cl4 0.246(7) 0.139(4) 0.263(7) -0.077(4) 0.057(6) -0.022(4)
P1 0.0682(12) 0.0513(11) 0.0326(8) 0.0043(7) 0.0091(8) -0.0012(9)
P2 0.0544(11) 0.0473(10) 0.0520(10) -0.0003(8) 0.0142(9) 0.0058(8)
P3 0.0463(10) 0.0527(10) 0.0393(9) -0.0006(7) 0.0114(7) 0.0029(8)
P4 0.0595(12) 0.0708(13) 0.0494(11) 0.0024(10) 0.0113(9) -0.0073(10)
P5 0.0647(13) 0.0566(11) 0.0485(10) 0.0027(9) 0.0191(9) 0.0044(9)
P6 0.0684(13) 0.0619(12) 0.0431(10) 0.0109(9) 0.0099(9) 0.0017(10)
P11 0.0660(15) 0.0823(17) 0.0883(18) -0.0231(14) 0.0066(13) 0.0136(13)
P12 0.118(2) 0.0885(19) 0.0747(17) -0.0046(14) 0.0292(17) -0.0454(17)
P13 0.110(2) 0.0860(19) 0.0804(18) 0.0307(14) 0.0319(17) 0.0252(16)
P14 0.0915(17) 0.0777(15) 0.0516(12) 0.0033(11) 0.0224(12) -0.0257(13)
F11 0.123(6) 0.090(5) 0.174(7) -0.037(5) 0.006(5) 0.024(4)
F12 0.079(5) 0.153(7) 0.284(13) -0.075(8) -0.042(6) 0.013(5)
F13 0.200(10) 0.189(9) 0.158(8) -0.037(7) 0.096(7) -0.018(7)
F14 0.371(17) 0.134(7) 0.123(7) 0.018(5) 0.114(9) -0.011(8)
F15 0.082(5) 0.165(7) 0.159(7) -0.019(6) -0.004(4) 0.042(4)
F16 0.136(6) 0.079(4) 0.171(7) -0.034(4) 0.071(5) 0.003(4)
F21 0.129(6) 0.146(6) 0.113(5) 0.056(4) -0.012(4) -0.072(5)
F22 0.145(8) 0.143(8) 0.383(18) -0.074(10) 0.084(10) -0.031(6)
F23 0.225(12) 0.283(14) 0.178(9) 0.128(10) -0.073(9) -0.162(11)
F24 0.139(7) 0.279(12) 0.186(9) 0.142(9) -0.070(6) -0.104(8)
F25 0.305(17) 0.239(13) 0.324(18) -0.171(13) 0.199(15) -0.129(13)
F26 0.251(11) 0.224(10) 0.118(6) 0.001(6) 0.066(7) -0.158(9)
F31 0.198(9) 0.095(6) 0.306(14) 0.056(7) 0.120(10) 0.019(6)
F32 0.187(11) 0.169(10) 0.42(2) 0.109(12) -0.103(13) 0.024(8)
F33 0.314(16) 0.232(12) 0.131(8) -0.035(7) 0.082(9) -0.126(11)
F34 0.56(3) 0.293(17) 0.248(15) -0.017(12) 0.326(19) -0.063(18)
F35 0.143(9) 0.156(8) 0.345(17) 0.098(10) 0.010(10) -0.006(6)
F36 0.119(6) 0.086(5) 0.222(9) 0.017(5) 0.047(6) 0.014(4)
F41 0.312(13) 0.105(5) 0.142(7) -0.005(5) 0.111(8) -0.087(7)
F42 0.171(9) 0.327(15) 0.138(8) 0.118(9) -0.051(7) -0.077(10)
F43 0.416(19) 0.167(9) 0.205(10) 0.064(8) 0.233(13) 0.099(10)
F44 0.288(13) 0.141(7) 0.187(9) 0.039(6) 0.159(10) 0.034(8)
F45 0.140(7) 0.248(11) 0.138(7) 0.045(7) -0.018(6) -0.065(8)
F46 0.207(9) 0.166(7) 0.106(5) 0.024(5) 0.036(5) -0.106(7)
N11 0.052(3) 0.040(3) 0.036(3) 0.000(2) 0.012(2) -0.007(2)
N21 0.048(3) 0.046(3) 0.038(3) 0.002(2) 0.007(2) 0.005(3)
N31 0.046(3) 0.044(3) 0.033(3) 0.004(2) 0.007(2) -0.006(2)
N41 0.078(5) 0.057(4) 0.034(3) 0.006(3) 0.014(3) 0.013(3)
N51 0.058(4) 0.054(3) 0.040(3) 0.003(3) 0.011(3) 0.000(3)
N61 0.048(4) 0.068(4) 0.049(3) 0.001(3) 0.017(3) 0.004(3)
C1 0.104(7) 0.100(7) 0.036(4) 0.010(4) -0.006(4) 0.003(6)
C2 0.086(7) 0.087(6) 0.068(6) -0.020(5) 0.023(5) 0.015(5)
C3 0.043(4) 0.089(6) 0.069(5) 0.016(4) 0.011(4) -0.004(4)
C4 0.103(8) 0.088(7) 0.098(8) 0.005(6) 0.028(6) -0.035(6)
C5 0.117(9) 0.059(5) 0.106(8) -0.008(5) 0.052(7) -0.021(5)
C6 0.099(7) 0.061(5) 0.079(6) 0.000(4) 0.022(5) -0.004(5)
C11 0.112(8) 0.089(6) 0.041(4) 0.012(4) 0.027(5) 0.014(6)
C12 0.060(4) 0.061(4) 0.036(3) 0.004(3) 0.010(3) -0.010(4)
C13 0.076(5) 0.068(5) 0.039(4) 0.002(3) 0.008(4) -0.014(4)
C14 0.066(5) 0.060(5) 0.056(4) -0.012(4) 0.012(4) -0.017(4)
C15 0.101(7) 0.062(5) 0.076(6) 0.005(4) 0.028(5) -0.034(5)
C16 0.132(9) 0.062(5) 0.072(6) 0.020(5) 0.030(6) -0.030(6)
C17 0.105(7) 0.079(6) 0.054(5) 0.024(4) 0.019(5) -0.021(5)
C18 0.067(5) 0.059(4) 0.044(4) 0.009(3) 0.016(3) -0.008(4)
C19 0.049(4) 0.057(4) 0.035(3) 0.005(3) 0.010(3) -0.002(3)
C20 0.068(5) 0.054(4) 0.050(4) 0.009(3) 0.018(4) 0.001(4)
C21 0.090(7) 0.049(5) 0.118(8) 0.018(5) 0.046(6) 0.021(5)
C22 0.063(5) 0.052(4) 0.051(4) -0.002(3) 0.002(4) -0.007(4)
C23 0.060(5) 0.058(5) 0.062(5) -0.008(4) 0.001(4) -0.011(4)
C24 0.069(6) 0.067(5) 0.057(5) 0.006(4) -0.005(4) -0.020(4)
C25 0.049(5) 0.099(7) 0.070(6) 0.016(5) 0.000(4) -0.018(5)
C26 0.049(5) 0.114(8) 0.085(7) 0.032(6) 0.012(5) -0.003(5)
C27 0.055(5) 0.075(6) 0.079(6) 0.014(5) 0.017(4) 0.005(4)
C28 0.050(4) 0.058(4) 0.049(4) 0.012(3) 0.009(3) 0.005(3)
C29 0.046(4) 0.050(4) 0.040(3) 0.011(3) 0.003(3) -0.004(3)
C30 0.060(5) 0.069(5) 0.047(4) 0.010(4) 0.003(3) -0.008(4)
C31 0.066(5) 0.068(5) 0.062(5) -0.018(4) 0.011(4) 0.013(4)
C32 0.065(5) 0.057(4) 0.041(4) 0.002(3) 0.015(3) -0.002(4)
C33 0.066(5) 0.080(6) 0.050(4) 0.013(4) 0.019(4) -0.011(4)
C34 0.084(6) 0.066(5) 0.051(4) 0.012(4) 0.023(4) -0.016(4)
C35 0.076(6) 0.072(5) 0.058(5) 0.026(4) -0.003(4) -0.008(5)
C36 0.083(6) 0.063(5) 0.073(6) 0.030(4) -0.004(5) 0.014(5)
C37 0.062(5) 0.054(4) 0.064(5) 0.005(4) 0.013(4) 0.015(4)
C38 0.050(4) 0.042(4) 0.043(4) -0.001(3) 0.008(3) -0.004(3)
C39 0.054(4) 0.045(4) 0.036(3) 0.004(3) 0.003(3) -0.007(3)
C40 0.071(5) 0.051(4) 0.047(4) 0.010(3) 0.007(4) -0.011(4)
C41 0.067(6) 0.136(10) 0.075(6) 0.014(6) -0.003(5) -0.025(6)
C42 0.077(6) 0.063(5) 0.059(5) 0.005(4) 0.030(4) -0.012(4)
C43 0.092(7) 0.084(6) 0.051(5) -0.005(4) -0.009(5) -0.020(5)
C44 0.129(9) 0.068(6) 0.048(5) -0.003(4) 0.020(6) 0.005(6)
C45 0.104(8) 0.114(8) 0.058(5) -0.010(5) 0.043(6) 0.002(7)
C46 0.108(9) 0.128(10) 0.084(7) -0.012(7) 0.059(7) -0.004(7)
C47 0.083(7) 0.095(7) 0.084(7) 0.015(5) 0.039(6) -0.003(5)
C48 0.067(5) 0.066(5) 0.046(4) 0.006(4) 0.014(4) 0.007(4)
C49 0.071(5) 0.060(5) 0.043(4) 0.007(3) 0.019(4) 0.003(4)
C50 0.072(5) 0.063(5) 0.048(4) 0.003(4) 0.014(4) 0.015(4)
C51 0.095(7) 0.075(6) 0.075(6) 0.010(5) 0.041(5) 0.028(5)
C52 0.113(8) 0.072(6) 0.046(4) 0.000(4) 0.007(5) 0.036(5)
C53 0.149(10) 0.101(8) 0.036(4) -0.017(5) 0.017(5) 0.018(7)
C54 0.093(7) 0.109(8) 0.035(4) -0.001(5) 0.004(4) -0.004(6)
C55 0.109(9) 0.141(11) 0.051(5) 0.026(6) 0.010(5) 0.024(8)
C56 0.167(13) 0.138(11) 0.068(7) 0.055(8) 0.017(7) 0.062(10)
C57 0.143(10) 0.092(7) 0.075(7) 0.034(6) 0.038(7) 0.056(7)
C58 0.075(6) 0.067(5) 0.056(5) 0.024(4) 0.022(4) 0.012(4)
C59 0.044(4) 0.067(5) 0.051(4) 0.013(4) 0.008(3) 0.000(3)
C60 0.067(5) 0.086(6) 0.052(5) 0.019(4) 0.009(4) 0.000(4)
C61 0.106(7) 0.087(6) 0.041(4) 0.013(4) 0.016(4) 0.000(5)
C62 0.053(5) 0.058(5) 0.072(5) 0.008(4) 0.020(4) 0.009(4)
C63 0.105(9) 0.107(8) 0.136(10) 0.066(8) 0.067(8) 0.022(7)
C64 0.066(6) 0.103(8) 0.101(8) 0.001(6) 0.026(6) -0.012(6)
C65 0.050(5) 0.104(7) 0.056(5) 0.009(5) 0.011(4) 0.010(5)
C66 0.067(6) 0.107(8) 0.063(5) 0.015(5) -0.002(4) 0.021(6)
C67 0.089(7) 0.077(6) 0.078(6) 0.024(5) 0.018(5) 0.013(5)
C68 0.061(5) 0.057(4) 0.054(4) 0.006(4) 0.015(4) 0.004(4)
C69 0.054(4) 0.066(5) 0.033(3) -0.003(3) 0.006(3) 0.006(4)
C70 0.061(5) 0.078(6) 0.052(4) 0.005(4) 0.022(4) 0.010(4)
C71 0.090(9) 0.30(2) 0.163(14) -0.141(15) 0.062(10) -0.062(12)
C72 0.22(2) 0.139(14) 0.23(2) 0.104(15) -0.066(17) -0.068(14)

loop_
_atom_type_symbol
_atom_type_description
_atom_type_scat_dispersion_real
_atom_type_scat_dispersion_imag
_atom_type_scat_source
Ru Ru -1.2594 0.8363 'International Tables Vol C Tables 4.2.6.8 and 6.1.1.4'
P P 0.1023 0.0942 'International Tables Vol C Tables 4.2.6.8 and 6.1.1.4'
F F 0.0171 0.0103 'International Tables Vol C Tables 4.2.6.8 and 6.1.1.4'
N N 0.0061 0.0033 'International Tables Vol C Tables 4.2.6.8 and 6.1.1.4'
C C 0.0033 0.0016 'International Tables Vol C Tables 4.2.6.8 and 6.1.1.4'
H H 0.0000 0.0000 'International Tables Vol C Tables 4.2.6.8 and 6.1.1.4'
Cl Cl 0.1484 0.1585 'International Tables Vol C Tables 4.2.6.8 and 6.1.1.4'

loop_
_geom_angle_atom_site_label_1
_geom_angle_atom_site_label_2
_geom_angle_atom_site_label_3
_geom_angle
_geom_angle_site_symmetry_1
_geom_angle_site_symmetry_3
_geom_angle_publ_flag
N11 Ru1 N21 169.1(2) . . ?
N11 Ru1 N31 98.15(19) . . ?
N21 Ru1 N31 86.8(2) . . ?
N11 Ru1 P1 83.70(15) . . ?
N21 Ru1 P1 92.36(16) . . ?
N31 Ru1 P1 173.76(15) . . ?
N11 Ru1 P2 87.81(16) . . ?
N21 Ru1 P2 82.38(16) . . ?
N31 Ru1 P2 91.52(15) . . ?
P1 Ru1 P2 94.51(8) . . ?
N11 Ru1 P3 85.97(16) . . ?
N21 Ru1 P3 104.50(15) . . ?
N31 Ru1 P3 79.27(15) . . ?
P1 Ru1 P3 94.96(8) . . ?
P2 Ru1 P3 168.03(7) . . ?
N41 Ru2 N51 168.8(2) . . ?
N41 Ru2 N61 97.0(3) . . ?
N51 Ru2 N61 87.3(2) . . ?
N41 Ru2 P4 84.3(2) . . ?
N51 Ru2 P4 92.97(18) . . ?
N61 Ru2 P4 171.59(18) . . ?
N41 Ru2 P5 87.15(17) . . ?
N51 Ru2 P5 82.11(17) . . ?
N61 Ru2 P5 96.57(19) . . ?
P4 Ru2 P5 91.79(9) . . ?
N41 Ru2 P6 86.16(17) . . ?
N51 Ru2 P6 104.76(17) . . ?
N61 Ru2 P6 80.14(19) . . ?
P4 Ru2 P6 91.68(9) . . ?
P5 Ru2 P6 172.13(8) . . ?
C18 P1 C11 104.2(4) . . ?
C18 P1 C1 107.6(4) . . ?
C11 P1 C1 97.9(4) . . ?
C18 P1 Ru1 102.1(2) . . ?
C11 P1 Ru1 120.8(3) . . ?
C1 P1 Ru1 122.6(4) . . ?
C28 P2 C2 107.9(4) . . ?
C28 P2 C21 106.2(4) . . ?
C2 P2 C21 97.9(5) . . ?
C28 P2 Ru1 100.9(2) . . ?
C2 P2 Ru1 117.7(3) . . ?
C21 P2 Ru1 125.2(3) . . ?
C38 P3 C31 102.5(4) . . ?
C38 P3 C3 103.2(4) . . ?
C31 P3 C3 102.8(4) . . ?
C38 P3 Ru1 101.6(2) . . ?
C31 P3 Ru1 126.9(3) . . ?
C3 P3 Ru1 116.5(3) . . ?
C48 P4 C41 108.4(5) . . ?
C48 P4 C4 104.7(5) . . ?
C41 P4 C4 97.8(5) . . ?
C48 P4 Ru2 100.9(3) . . ?
C41 P4 Ru2 122.6(4) . . ?
C4 P4 Ru2 121.1(4) . . ?
C58 P5 C51 106.1(4) . . ?
C58 P5 C5 104.9(5) . . ?
C51 P5 C5 98.9(5) . . ?
C58 P5 Ru2 101.6(3) . . ?
C51 P5 Ru2 120.8(3) . . ?
C5 P5 Ru2 122.8(4) . . ?
C68 P6 C6 103.3(4) . . ?
C68 P6 C61 103.3(4) . . ?
C6 P6 C61 100.4(5) . . ?
C68 P6 Ru2 100.9(3) . . ?
C6 P6 Ru2 129.3(3) . . ?
C61 P6 Ru2 116.4(3) . . ?
F12 P11 F14 97.7(7) . . ?
F12 P11 F15 170.9(7) . . ?
F14 P11 F15 91.0(7) . . ?
F12 P11 F11 92.1(4) . . ?
F14 P11 F11 93.9(5) . . ?
F15 P11 F11 89.8(4) . . ?
F12 P11 F16 89.3(5) . . ?
F14 P11 F16 89.1(5) . . ?
F15 P11 F16 88.3(4) . . ?
F11 P11 F16 176.5(5) . . ?
F12 P11 F13 84.1(7) . . ?
F14 P11 F13 177.6(7) . . ?
F15 P11 F13 87.1(6) . . ?
F11 P11 F13 87.6(5) . . ?
F16 P11 F13 89.3(5) . . ?
F25 P12 F22 173.6(10) . . ?
F25 P12 F24 98.6(10) . . ?
F22 P12 F24 87.8(8) . . ?
F25 P12 F21 88.9(6) . . ?
F22 P12 F21 90.9(6) . . ?
F24 P12 F21 92.1(4) . . ?
F25 P12 F26 92.5(7) . . ?
F22 P12 F26 87.7(6) . . ?
F24 P12 F26 87.8(5) . . ?
F21 P12 F26 178.6(6) . . ?
F25 P12 F23 86.5(9) . . ?
F22 P12 F23 87.1(9) . . ?
F24 P12 F23 174.9(9) . . ?
F21 P12 F23 88.4(4) . . ?
F26 P12 F23 91.6(5) . . ?
F34 P13 F32 97.9(12) . . ?
F34 P13 F33 177.0(11) . . ?
F32 P13 F33 84.8(10) . . ?
F34 P13 F35 96.0(11) . . ?
F32 P13 F35 165.5(10) . . ?
F33 P13 F35 81.2(8) . . ?
F34 P13 F31 89.9(7) . . ?
F32 P13 F31 90.8(6) . . ?
F33 P13 F31 88.9(6) . . ?
F35 P13 F31 85.4(6) . . ?
F34 P13 F36 95.3(7) . . ?
F32 P13 F36 89.4(6) . . ?
F33 P13 F36 85.8(6) . . ?
F35 P13 F36 93.2(5) . . ?
F31 P13 F36 174.7(6) . . ?
F42 P14 F43 98.1(8) . . ?
F42 P14 F44 83.5(7) . . ?
F43 P14 F44 178.4(9) . . ?
F42 P14 F41 87.5(6) . . ?
F43 P14 F41 89.8(6) . . ?
F44 P14 F41 89.9(5) . . ?
F42 P14 F46 91.7(5) . . ?
F43 P14 F46 89.4(6) . . ?
F44 P14 F46 91.0(5) . . ?
F41 P14 F46 178.8(7) . . ?
F42 P14 F45 174.9(8) . . ?
F43 P14 F45 86.7(7) . . ?
F44 P14 F45 91.8(7) . . ?
F41 P14 F45 94.3(6) . . ?
F46 P14 F45 86.4(5) . . ?
C12 N11 C19 116.9(6) . . ?
C12 N11 Ru1 123.8(5) . . ?
C19 N11 Ru1 119.1(4) . . ?
C22 N21 C29 116.9(6) . . ?
C22 N21 Ru1 123.0(5) . . ?
C29 N21 Ru1 120.1(4) . . ?
C32 N31 C39 116.8(6) . . ?
C32 N31 Ru1 123.7(5) . . ?
C39 N31 Ru1 119.4(4) . . ?
C42 N41 C49 118.1(7) . . ?
C42 N41 Ru2 123.7(6) . . ?
C49 N41 Ru2 117.9(5) . . ?
C52 N51 C59 116.2(6) . . ?
C52 N51 Ru2 124.0(5) . . ?
C59 N51 Ru2 119.7(5) . . ?
C62 N61 C69 117.1(7) . . ?
C62 N61 Ru2 124.4(6) . . ?
C69 N61 Ru2 118.5(5) . . ?
P1 C1 H1A 109.5 . . ?
P1 C1 H1B 109.5 . . ?
H1A C1 H1B 109.5 . . ?
P1 C1 H1C 109.5 . . ?
H1A C1 H1C 109.5 . . ?
H1B C1 H1C 109.5 . . ?
P2 C2 H2A 109.5 . . ?
P2 C2 H2B 109.5 . . ?
H2A C2 H2B 109.5 . . ?
P2 C2 H2C 109.5 . . ?
H2A C2 H2C 109.5 . . ?
H2B C2 H2C 109.5 . . ?
P3 C3 H3A 109.5 . . ?
P3 C3 H3B 109.5 . . ?
H3A C3 H3B 109.5 . . ?
P3 C3 H3C 109.5 . . ?
H3A C3 H3C 109.5 . . ?
H3B C3 H3C 109.5 . . ?
P4 C4 H4A 109.5 . . ?
P4 C4 H4B 109.5 . . ?
H4A C4 H4B 109.5 . . ?
P4 C4 H4C 109.5 . . ?
H4A C4 H4C 109.5 . . ?
H4B C4 H4C 109.5 . . ?
P5 C5 H5A 109.5 . . ?
P5 C5 H5B 109.5 . . ?
H5A C5 H5B 109.5 . . ?
P5 C5 H5C 109.5 . . ?
H5A C5 H5C 109.5 . . ?
H5B C5 H5C 109.5 . . ?
P6 C6 H6A 109.5 . . ?
P6 C6 H6B 109.5 . . ?
H6A C6 H6B 109.5 . . ?
P6 C6 H6C 109.5 . . ?
H6A C6 H6C 109.5 . . ?
H6B C6 H6C 109.5 . . ?
P1 C11 H11A 109.5 . . ?
P1 C11 H11B 109.5 . . ?
H11A C11 H11B 109.5 . . ?
P1 C11 H11C 109.5 . . ?
H11A C11 H11C 109.5 . . ?
H11B C11 H11C 109.5 . . ?
N11 C12 C13 124.4(7) . . ?
N11 C12 H12 117.8 . . ?
C13 C12 H12 117.8 . . ?
C14 C13 C12 120.1(7) . . ?
C14 C13 H13 120.0 . . ?
C12 C13 H13 119.9 . . ?
C13 C14 C20 118.5(7) . . ?
C13 C14 H14 120.7 . . ?
C20 C14 H14 120.7 . . ?
C16 C15 C20 120.9(8) . . ?
C16 C15 H15 119.5 . . ?
C20 C15 H15 119.5 . . ?
C15 C16 C17 120.4(8) . . ?
C15 C16 H16 119.8 . . ?
C17 C16 H16 119.8 . . ?
C18 C17 C16 121.6(8) . . ?
C18 C17 H17 119.2 . . ?
C16 C17 H17 119.2 . . ?
C17 C18 C19 118.9(7) . . ?
C17 C18 P1 126.4(6) . . ?
C19 C18 P1 114.7(5) . . ?
N11 C19 C20 121.9(6) . . ?
N11 C19 C18 119.2(6) . . ?
C20 C19 C18 119.0(6) . . ?
C19 C20 C15 119.1(7) . . ?
C19 C20 C14 118.1(7) . . ?
C15 C20 C14 122.7(8) . . ?
P2 C21 H21A 109.5 . . ?
P2 C21 H21B 109.5 . . ?
H21A C21 H21B 109.5 . . ?
P2 C21 H21C 109.5 . . ?
H21A C21 H21C 109.5 . . ?
H21B C21 H21C 109.5 . . ?
N21 C22 C23 123.6(8) . . ?
N21 C22 H22 118.2 . . ?
C23 C22 H22 118.2 . . ?
C24 C23 C22 119.4(8) . . ?
C24 C23 H23 120.3 . . ?
C22 C23 H23 120.3 . . ?
C23 C24 C30 119.1(8) . . ?
C23 C24 H24 120.4 . . ?
C30 C24 H24 120.4 . . ?
C26 C25 C30 119.9(8) . . ?
C26 C25 H25 120.1 . . ?
C30 C25 H25 120.1 . . ?
C25 C26 C27 121.1(9) . . ?
C25 C26 H26 119.4 . . ?
C27 C26 H26 119.4 . . ?
C28 C27 C26 119.4(9) . . ?
C28 C27 H27 120.3 . . ?
C26 C27 H27 120.3 . . ?
C27 C28 C29 120.5(7) . . ?
C27 C28 P2 123.7(6) . . ?
C29 C28 P2 115.8(5) . . ?
C30 C29 N21 121.6(7) . . ?
C30 C29 C28 119.0(7) . . ?
N21 C29 C28 119.5(6) . . ?
C29 C30 C25 120.1(8) . . ?
C29 C30 C24 119.1(8) . . ?
C25 C30 C24 120.8(8) . . ?
P3 C31 H31A 109.5 . . ?
P3 C31 H31B 109.5 . . ?
H31A C31 H31B 109.5 . . ?
P3 C31 H31C 109.5 . . ?
H31A C31 H31C 109.5 . . ?
H31B C31 H31C 109.5 . . ?
N31 C32 C33 124.0(7) . . ?
N31 C32 H32 118.0 . . ?
C33 C32 H32 118.0 . . ?
C34 C33 C32 120.2(8) . . ?
C34 C33 H33 119.9 . . ?
C32 C33 H33 119.9 . . ?
C33 C34 C40 118.6(7) . . ?
C33 C34 H34 120.7 . . ?
C40 C34 H34 120.7 . . ?
C36 C35 C40 120.9(8) . . ?
C36 C35 H35 119.6 . . ?
C40 C35 H35 119.6 . . ?
C35 C36 C37 119.5(8) . . ?
C35 C36 H36 120.2 . . ?
C37 C36 H36 120.2 . . ?
C38 C37 C36 121.9(8) . . ?
C38 C37 H37 119.0 . . ?
C36 C37 H37 119.0 . . ?
C37 C38 C39 119.2(7) . . ?
C37 C38 P3 123.9(6) . . ?
C39 C38 P3 116.5(5) . . ?
N31 C39 C38 119.5(6) . . ?
N31 C39 C40 121.7(7) . . ?
C38 C39 C40 118.7(6) . . ?
C35 C40 C39 119.5(8) . . ?
C35 C40 C34 122.5(8) . . ?
C39 C40 C34 118.0(7) . . ?
P4 C41 H41A 109.5 . . ?
P4 C41 H41B 109.5 . . ?
H41A C41 H41B 109.5 . . ?
P4 C41 H41C 109.5 . . ?
H41A C41 H41C 109.5 . . ?
H41B C41 H41C 109.5 . . ?
N41 C42 C43 126.0(8) . . ?
N41 C42 H42 117.0 . . ?
C43 C42 H42 117.0 . . ?
C44 C43 C42 117.0(9) . . ?
C44 C43 H43 121.5 . . ?
C42 C43 H43 121.5 . . ?
C50 C44 C43 120.3(8) . . ?
C50 C44 H44 119.8 . . ?
C43 C44 H44 119.8 . . ?
C46 C45 C50 122.4(9) . . ?
C46 C45 H45 118.8 . . ?
C50 C45 H45 118.8 . . ?
C45 C46 C47 120.3(9) . . ?
C45 C46 H46 119.8 . . ?
C47 C46 H46 119.8 . . ?
C48 C47 C46 119.1(10) . . ?
C48 C47 H47 120.5 . . ?
C46 C47 H47 120.5 . . ?
C47 C48 C49 120.2(8) . . ?
C47 C48 P4 123.5(7) . . ?
C49 C48 P4 116.3(6) . . ?
C50 C49 N41 121.4(7) . . ?
C50 C49 C48 119.2(7) . . ?
N41 C49 C48 119.5(6) . . ?
C44 C50 C49 117.2(8) . . ?
C44 C50 C45 124.0(9) . . ?
C49 C50 C45 118.8(9) . . ?
P5 C51 H51A 109.5 . . ?
P5 C51 H51B 109.5 . . ?
H51A C51 H51B 109.5 . . ?
P5 C51 H51C 109.5 . . ?
H51A C51 H51C 109.5 . . ?
H51B C51 H51C 109.5 . . ?
N51 C52 C53 126.1(8) . . ?
N51 C52 H52 116.9 . . ?
C53 C52 H52 116.9 . . ?
C54 C53 C52 117.6(9) . . ?
C54 C53 H53 121.2 . . ?
C52 C53 H53 121.2 . . ?
C53 C54 C60 120.7(8) . . ?
C53 C54 H54 119.7 . . ?
C60 C54 H54 119.7 . . ?
C56 C55 C60 122.5(10) . . ?
C56 C55 H55 118.8 . . ?
C60 C55 H55 118.8 . . ?
C57 C56 C55 117.9(10) . . ?
C57 C56 H56 121.0 . . ?
C55 C56 H56 121.0 . . ?
C58 C57 C56 123.0(11) . . ?
C58 C57 H57 118.5 . . ?
C56 C57 H57 118.5 . . ?
C57 C58 C59 119.3(8) . . ?
C57 C58 P5 124.6(8) . . ?
C59 C58 P5 116.0(6) . . ?
N51 C59 C60 120.9(7) . . ?
N51 C59 C58 119.3(6) . . ?
C60 C59 C58 119.8(7) . . ?
C59 C60 C55 117.1(9) . . ?
C59 C60 C54 118.4(8) . . ?
C55 C60 C54 124.5(9) . . ?
P6 C61 H61A 109.5 . . ?
P6 C61 H61B 109.5 . . ?
H61A C61 H61B 109.5 . . ?
P6 C61 H61C 109.5 . . ?
H61A C61 H61C 109.5 . . ?
H61B C61 H61C 109.5 . . ?
N61 C62 C63 128.2(8) . . ?
N61 C62 H62 115.9 . . ?
C63 C62 H62 115.9 . . ?
C64 C63 C62 116.4(9) . . ?
C64 C63 H63 121.8 . . ?
C62 C63 H63 121.8 . . ?
C63 C64 C70 118.3(9) . . ?
C63 C64 H64 120.9 . . ?
C70 C64 H64 120.9 . . ?
C66 C65 C70 119.3(9) . . ?
C66 C65 H65 120.3 . . ?
C70 C65 H65 120.3 . . ?
C65 C66 C67 120.9(9) . . ?
C65 C66 H66 119.6 . . ?
C67 C66 H66 119.6 . . ?
C68 C67 C66 120.8(9) . . ?
C68 C67 H67 119.6 . . ?
C66 C67 H67 119.6 . . ?
C67 C68 C69 119.0(8) . . ?
C67 C68 P6 123.4(7) . . ?
C69 C68 P6 117.5(6) . . ?
C70 C69 N61 120.8(7) . . ?
C70 C69 C68 119.9(7) . . ?
N61 C69 C68 119.3(7) . . ?
C69 C70 C64 118.3(8) . . ?
C69 C70 C65 120.0(8) . . ?
C64 C70 C65 121.6(9) . . ?
Cl2 C71 Cl1 105.0(11) . . ?
Cl2 C71 H71A 110.7 . . ?
Cl1 C71 H71A 110.7 . . ?
Cl2 C71 H71B 110.7 . . ?
Cl1 C71 H71B 110.7 . . ?
H71A C71 H71B 108.8 . . ?
Cl4 C72 Cl3 120.0(10) . . ?
Cl4 C72 H72A 107.3 . . ?
Cl3 C72 H72A 107.3 . . ?
Cl4 C72 H72B 107.3 . . ?
Cl3 C72 H72B 107.3 . . ?
H72A C72 H72B 106.9 . . ?

loop_
_geom_bond_atom_site_label_1
_geom_bond_atom_site_label_2
_geom_bond_distance
_geom_bond_site_symmetry_2
_geom_bond_publ_flag
Ru1 N11 2.103(5) . ?
Ru1 N21 2.118(6) . ?
Ru1 N31 2.232(5) . ?
Ru1 P1 2.2469(19) . ?
Ru1 P2 2.321(2) . ?
Ru1 P3 2.365(2) . ?
Ru2 N41 2.112(6) . ?
Ru2 N51 2.128(6) . ?
Ru2 N61 2.213(6) . ?
Ru2 P4 2.272(2) . ?
Ru2 P5 2.330(2) . ?
Ru2 P6 2.382(2) . ?
Cl1 C71 1.889(18) . ?
Cl2 C71 1.603(14) . ?
Cl3 C72 1.724(16) . ?
Cl4 C72 1.599(18) . ?
P1 C18 1.819(8) . ?
P1 C11 1.804(9) . ?
P1 C1 1.827(8) . ?
P2 C28 1.813(8) . ?
P2 C2 1.805(8) . ?
P2 C21 1.818(8) . ?
P3 C38 1.818(7) . ?
P3 C31 1.819(7) . ?
P3 C3 1.810(8) . ?
P4 C48 1.804(8) . ?
P4 C41 1.827(10) . ?
P4 C4 1.828(10) . ?
P5 C58 1.798(8) . ?
P5 C51 1.834(8) . ?
P5 C5 1.854(9) . ?
P6 C68 1.816(8) . ?
P6 C6 1.818(9) . ?
P6 C61 1.834(8) . ?
P11 F12 1.515(8) . ?
P11 F14 1.516(9) . ?
P11 F15 1.548(7) . ?
P11 F11 1.561(7) . ?
P11 F16 1.592(6) . ?
P11 F13 1.617(10) . ?
P12 F25 1.456(11) . ?
P12 F22 1.509(11) . ?
P12 F24 1.509(8) . ?
P12 F21 1.554(6) . ?
P12 F26 1.561(7) . ?
P12 F23 1.572(10) . ?
P13 F34 1.385(9) . ?
P13 F32 1.506(11) . ?
P13 F33 1.508(10) . ?
P13 F35 1.552(11) . ?
P13 F31 1.555(9) . ?
P13 F36 1.552(8) . ?
P14 F42 1.512(8) . ?
P14 F43 1.515(8) . ?
P14 F44 1.526(8) . ?
P14 F41 1.547(7) . ?
P14 F46 1.555(7) . ?
P14 F45 1.568(9) . ?
N11 C12 1.327(8) . ?
N11 C19 1.393(8) . ?
N21 C22 1.325(9) . ?
N21 C29 1.384(9) . ?
N31 C32 1.327(9) . ?
N31 C39 1.381(8) . ?
N41 C42 1.228(10) . ?
N41 C49 1.403(10) . ?
N51 C52 1.312(9) . ?
N51 C59 1.400(9) . ?
N61 C62 1.176(10) . ?
N61 C69 1.412(9) . ?
C1 H1A 0.9600 . ?
C1 H1B 0.9600 . ?
C1 H1C 0.9600 . ?
C2 H2A 0.9600 . ?
C2 H2B 0.9600 . ?
C2 H2C 0.9600 . ?
C3 H3A 0.9600 . ?
C3 H3B 0.9600 . ?
C3 H3C 0.9600 . ?
C4 H4A 0.9600 . ?
C4 H4B 0.9600 . ?
C4 H4C 0.9600 . ?
C5 H5A 0.9600 . ?
C5 H5B 0.9600 . ?
C5 H5C 0.9600 . ?
C6 H6A 0.9600 . ?
C6 H6B 0.9600 . ?
C6 H6C 0.9600 . ?
C11 H11A 0.9600 . ?
C11 H11B 0.9600 . ?
C11 H11C 0.9600 . ?
C12 C13 1.382(10) . ?
C12 H12 0.9300 . ?
C13 C14 1.363(11) . ?
C13 H13 0.9300 . ?
C14 C20 1.425(10) . ?
C14 H14 0.9300 . ?
C15 C16 1.341(12) . ?
C15 C20 1.406(11) . ?
C15 H15 0.9300 . ?
C16 C17 1.397(13) . ?
C16 H16 0.9300 . ?
C17 C18 1.356(10) . ?
C17 H17 0.9300 . ?
C18 C19 1.431(9) . ?
C19 C20 1.409(10) . ?
C21 H21A 0.9600 . ?
C21 H21B 0.9600 . ?
C21 H21C 0.9600 . ?
C22 C23 1.412(10) . ?
C22 H22 0.9300 . ?
C23 C24 1.331(12) . ?
C23 H23 0.9300 . ?
C24 C30 1.409(12) . ?
C24 H24 0.9300 . ?
C25 C26 1.357(13) . ?
C25 C30 1.414(12) . ?
C25 H25 0.9300 . ?
C26 C27 1.414(13) . ?
C26 H26 0.9300 . ?
C27 C28 1.370(11) . ?
C27 H27 0.9300 . ?
C28 C29 1.424(10) . ?
C29 C30 1.388(10) . ?
C31 H31A 0.9600 . ?
C31 H31B 0.9600 . ?
C31 H31C 0.9600 . ?
C32 C33 1.411(10) . ?
C32 H32 0.9300 . ?
C33 C34 1.345(12) . ?
C33 H33 0.9300 . ?
C34 C40 1.422(12) . ?
C34 H34 0.9300 . ?
C35 C36 1.370(13) . ?
C35 C40 1.392(11) . ?
C35 H35 0.9300 . ?
C36 C37 1.394(12) . ?
C36 H36 0.9300 . ?
C37 C38 1.377(10) . ?
C37 H37 0.9300 . ?
C38 C39 1.408(10) . ?
C39 C40 1.435(10) . ?
C41 H41A 0.9600 . ?
C41 H41B 0.9600 . ?
C41 H41C 0.9600 . ?
C42 C43 1.429(11) . ?
C42 H42 0.9300 . ?
C43 C44 1.377(14) . ?
C43 H43 0.9300 . ?
C44 C50 1.382(13) . ?
C44 H44 0.9300 . ?
C45 C46 1.328(15) . ?
C45 C50 1.389(13) . ?
C45 H45 0.9300 . ?
C46 C47 1.458(14) . ?
C46 H46 0.9300 . ?
C47 C48 1.361(12) . ?
C47 H47 0.9300 . ?
C48 C49 1.429(11) . ?
C49 C50 1.424(10) . ?
C51 H51A 0.9600 . ?
C51 H51B 0.9600 . ?
C51 H51C 0.9600 . ?
C52 C53 1.399(11) . ?
C52 H52 0.9300 . ?
C53 C54 1.333(13) . ?
C53 H53 0.9300 . ?
C54 C60 1.410(13) . ?
C54 H54 0.9300 . ?
C55 C56 1.369(16) . ?
C55 C60 1.426(13) . ?
C55 H55 0.9300 . ?
C56 C57 1.389(15) . ?
C56 H56 0.9300 . ?
C57 C58 1.343(12) . ?
C57 H57 0.9300 . ?
C58 C59 1.430(11) . ?
C59 C60 1.403(11) . ?
C61 H61A 0.9600 . ?
C61 H61B 0.9600 . ?
C61 H61C 0.9600 . ?
C62 C63 1.437(13) . ?
C62 H62 0.9300 . ?
C63 C64 1.364(14) . ?
C63 H63 0.9300 . ?
C64 C70 1.402(13) . ?
C64 H64 0.9300 . ?
C65 C66 1.355(13) . ?
C65 C70 1.411(11) . ?
C65 H65 0.9300 . ?
C66 C67 1.407(14) . ?
C66 H66 0.9300 . ?
C67 C68 1.372(11) . ?
C67 H67 0.9300 . ?
C68 C69 1.406(11) . ?
C69 C70 1.399(11) . ?
C71 H71A 0.9700 . ?
C71 H71B 0.9700 . ?
C72 H72A 0.9700 . ?
C72 H72B 0.9700 . ?

loop_
_geom_torsion_atom_site_label_1
_geom_torsion_atom_site_label_2
_geom_torsion_atom_site_label_3
_geom_torsion_atom_site_label_4
_geom_torsion
_geom_torsion_site_symmetry_1
_geom_torsion_site_symmetry_2
_geom_torsion_site_symmetry_3
_geom_torsion_site_symmetry_4
_geom_torsion_publ_flag
N11 Ru1 P1 C18 -9.2(3) . . . . ?
N21 Ru1 P1 C18 160.6(3) . . . . ?
N31 Ru1 P1 C18 -116.8(13) . . . . ?
P2 Ru1 P1 C18 78.1(3) . . . . ?
P3 Ru1 P1 C18 -94.6(3) . . . . ?
N11 Ru1 P1 C11 105.6(4) . . . . ?
N21 Ru1 P1 C11 -84.5(4) . . . . ?
N31 Ru1 P1 C11 -2.0(14) . . . . ?
P2 Ru1 P1 C11 -167.1(4) . . . . ?
P3 Ru1 P1 C11 20.2(4) . . . . ?
N11 Ru1 P1 C1 -129.4(4) . . . . ?
N21 Ru1 P1 C1 40.4(4) . . . . ?
N31 Ru1 P1 C1 122.9(14) . . . . ?
P2 Ru1 P1 C1 -42.2(4) . . . . ?
P3 Ru1 P1 C1 145.2(4) . . . . ?
N11 Ru1 P2 C28 -175.5(3) . . . . ?
N21 Ru1 P2 C28 9.2(3) . . . . ?
N31 Ru1 P2 C28 -77.4(3) . . . . ?
P1 Ru1 P2 C28 101.0(2) . . . . ?
P3 Ru1 P2 C28 -116.7(4) . . . . ?
N11 Ru1 P2 C2 -58.4(4) . . . . ?
N21 Ru1 P2 C2 126.3(4) . . . . ?
N31 Ru1 P2 C2 39.7(4) . . . . ?
P1 Ru1 P2 C2 -141.9(4) . . . . ?
P3 Ru1 P2 C2 0.3(6) . . . . ?
N11 Ru1 P2 C21 65.6(5) . . . . ?
N21 Ru1 P2 C21 -109.7(5) . . . . ?
N31 Ru1 P2 C21 163.7(5) . . . . ?
P1 Ru1 P2 C21 -17.9(4) . . . . ?
P3 Ru1 P2 C21 124.3(5) . . . . ?
N11 Ru1 P3 C38 83.9(3) . . . . ?
N21 Ru1 P3 C38 -99.1(3) . . . . ?
N31 Ru1 P3 C38 -15.2(3) . . . . ?
P1 Ru1 P3 C38 167.2(2) . . . . ?
P2 Ru1 P3 C38 25.0(5) . . . . ?
N11 Ru1 P3 C31 -160.6(4) . . . . ?
N21 Ru1 P3 C31 16.4(4) . . . . ?
N31 Ru1 P3 C31 100.3(4) . . . . ?
P1 Ru1 P3 C31 -77.3(4) . . . . ?
P2 Ru1 P3 C31 140.5(5) . . . . ?
N11 Ru1 P3 C3 -27.4(3) . . . . ?
N21 Ru1 P3 C3 149.7(4) . . . . ?
N31 Ru1 P3 C3 -126.4(3) . . . . ?
P1 Ru1 P3 C3 56.0(3) . . . . ?
P2 Ru1 P3 C3 -86.2(5) . . . . ?
N41 Ru2 P4 C48 -8.8(3) . . . . ?
N51 Ru2 P4 C48 160.4(3) . . . . ?
N61 Ru2 P4 C48 -108.3(11) . . . . ?
P5 Ru2 P4 C48 78.2(3) . . . . ?
P6 Ru2 P4 C48 -94.8(3) . . . . ?
N41 Ru2 P4 C41 -129.1(5) . . . . ?
N51 Ru2 P4 C41 40.0(5) . . . . ?
N61 Ru2 P4 C41 131.4(12) . . . . ?
P5 Ru2 P4 C41 -42.2(5) . . . . ?
P6 Ru2 P4 C41 144.9(5) . . . . ?
N41 Ru2 P4 C4 105.8(5) . . . . ?
N51 Ru2 P4 C4 -85.0(5) . . . . ?
N61 Ru2 P4 C4 6.3(12) . . . . ?
P5 Ru2 P4 C4 -167.2(4) . . . . ?
P6 Ru2 P4 C4 19.9(4) . . . . ?
N41 Ru2 P5 C58 168.2(3) . . . . ?
N51 Ru2 P5 C58 -8.8(3) . . . . ?
N61 Ru2 P5 C58 -95.1(3) . . . . ?
P4 Ru2 P5 C58 84.0(3) . . . . ?
P6 Ru2 P5 C58 -159.9(6) . . . . ?
N41 Ru2 P5 C51 51.4(5) . . . . ?
N51 Ru2 P5 C51 -125.6(4) . . . . ?
N61 Ru2 P5 C51 148.1(4) . . . . ?
P4 Ru2 P5 C51 -32.9(4) . . . . ?
P6 Ru2 P5 C51 83.3(7) . . . . ?
N41 Ru2 P5 C5 -75.4(4) . . . . ?
N51 Ru2 P5 C5 107.6(4) . . . . ?
N61 Ru2 P5 C5 21.3(4) . . . . ?
P4 Ru2 P5 C5 -159.6(4) . . . . ?
P6 Ru2 P5 C5 -43.5(7) . . . . ?
N41 Ru2 P6 C68 83.0(3) . . . . ?
N51 Ru2 P6 C68 -99.2(3) . . . . ?
N61 Ru2 P6 C68 -14.7(3) . . . . ?
P4 Ru2 P6 C68 167.2(3) . . . . ?
P5 Ru2 P6 C68 51.1(6) . . . . ?
N41 Ru2 P6 C6 -159.6(5) . . . . ?
N51 Ru2 P6 C6 18.2(5) . . . . ?
N61 Ru2 P6 C6 102.7(5) . . . . ?
P4 Ru2 P6 C6 -75.4(4) . . . . ?
P5 Ru2 P6 C6 168.5(6) . . . . ?
N41 Ru2 P6 C61 -27.8(4) . . . . ?
N51 Ru2 P6 C61 149.9(4) . . . . ?
N61 Ru2 P6 C61 -125.6(4) . . . . ?
P4 Ru2 P6 C61 56.4(4) . . . . ?
P5 Ru2 P6 C61 -59.8(7) . . . . ?
N21 Ru1 N11 C12 114.8(11) . . . . ?
N31 Ru1 N11 C12 -1.9(6) . . . . ?
P1 Ru1 N11 C12 -175.9(6) . . . . ?
P2 Ru1 N11 C12 89.3(5) . . . . ?
P3 Ru1 N11 C12 -80.5(5) . . . . ?
N21 Ru1 N11 C19 -59.3(13) . . . . ?
N31 Ru1 N11 C19 -176.1(5) . . . . ?
P1 Ru1 N11 C19 10.0(5) . . . . ?
P2 Ru1 N11 C19 -84.8(5) . . . . ?
P3 Ru1 N11 C19 105.4(5) . . . . ?
N11 Ru1 N21 C22 144.9(10) . . . . ?
N31 Ru1 N21 C22 -97.3(6) . . . . ?
P1 Ru1 N21 C22 76.5(6) . . . . ?
P2 Ru1 N21 C22 170.7(6) . . . . ?
P3 Ru1 N21 C22 -19.3(6) . . . . ?
N11 Ru1 N21 C29 -35.0(13) . . . . ?
N31 Ru1 N21 C29 82.7(5) . . . . ?
P1 Ru1 N21 C29 -103.5(5) . . . . ?
P2 Ru1 N21 C29 -9.3(5) . . . . ?
P3 Ru1 N21 C29 160.8(4) . . . . ?
N11 Ru1 N31 C32 114.0(5) . . . . ?
N21 Ru1 N31 C32 -56.2(5) . . . . ?
P1 Ru1 N31 C32 -139.1(12) . . . . ?
P2 Ru1 N31 C32 26.0(5) . . . . ?
P3 Ru1 N31 C32 -161.7(5) . . . . ?
N11 Ru1 N31 C39 -68.3(5) . . . . ?
N21 Ru1 N31 C39 121.4(5) . . . . ?
P1 Ru1 N31 C39 38.6(16) . . . . ?
P2 Ru1 N31 C39 -156.3(4) . . . . ?
P3 Ru1 N31 C39 16.0(4) . . . . ?
N51 Ru2 N41 C42 105.2(14) . . . . ?
N61 Ru2 N41 C42 -6.7(7) . . . . ?
P4 Ru2 N41 C42 -178.3(7) . . . . ?
P5 Ru2 N41 C42 89.6(7) . . . . ?
P6 Ru2 N41 C42 -86.3(7) . . . . ?
N51 Ru2 N41 C49 -67.4(15) . . . . ?
N61 Ru2 N41 C49 -179.3(5) . . . . ?
P4 Ru2 N41 C49 9.1(5) . . . . ?
P5 Ru2 N41 C49 -83.0(5) . . . . ?
P6 Ru2 N41 C49 101.1(5) . . . . ?
N41 Ru2 N51 C52 171.0(13) . . . . ?
N61 Ru2 N51 C52 -76.3(8) . . . . ?
P4 Ru2 N51 C52 95.3(7) . . . . ?
P5 Ru2 N51 C52 -173.3(8) . . . . ?
P6 Ru2 N51 C52 2.8(8) . . . . ?
N41 Ru2 N51 C59 -5.8(17) . . . . ?
N61 Ru2 N51 C59 107.0(5) . . . . ?
P4 Ru2 N51 C59 -81.4(5) . . . . ?
P5 Ru2 N51 C59 9.9(5) . . . . ?
P6 Ru2 N51 C59 -174.0(5) . . . . ?
N41 Ru2 N61 C62 110.9(7) . . . . ?
N51 Ru2 N61 C62 -58.8(7) . . . . ?
P4 Ru2 N61 C62 -150.6(9) . . . . ?
P5 Ru2 N61 C62 22.9(7) . . . . ?
P6 Ru2 N61 C62 -164.3(7) . . . . ?
N41 Ru2 N61 C69 -67.7(5) . . . . ?
N51 Ru2 N61 C69 122.6(5) . . . . ?
P4 Ru2 N61 C69 30.8(14) . . . . ?
P5 Ru2 N61 C69 -155.7(5) . . . . ?
P6 Ru2 N61 C69 17.1(5) . . . . ?
C19 N11 C12 C13 -0.1(11) . . . . ?
Ru1 N11 C12 C13 -174.4(6) . . . . ?
N11 C12 C13 C14 1.7(13) . . . . ?
C12 C13 C14 C20 -1.2(13) . . . . ?
C20 C15 C16 C17 -2.4(17) . . . . ?
C15 C16 C17 C18 1.3(17) . . . . ?
C16 C17 C18 C19 0.8(14) . . . . ?
C16 C17 C18 P1 -178.9(8) . . . . ?
C11 P1 C18 C17 62.7(9) . . . . ?
C1 P1 C18 C17 -40.6(9) . . . . ?
Ru1 P1 C18 C17 -170.8(8) . . . . ?
C11 P1 C18 C19 -117.1(6) . . . . ?
C1 P1 C18 C19 139.7(6) . . . . ?
Ru1 P1 C18 C19 9.4(6) . . . . ?
C12 N11 C19 C20 -1.8(10) . . . . ?
Ru1 N11 C19 C20 172.7(5) . . . . ?
C12 N11 C19 C18 179.1(7) . . . . ?
Ru1 N11 C19 C18 -6.4(8) . . . . ?
C17 C18 C19 N11 177.2(8) . . . . ?
P1 C18 C19 N11 -3.0(9) . . . . ?
C17 C18 C19 C20 -1.8(12) . . . . ?
P1 C18 C19 C20 178.0(6) . . . . ?
N11 C19 C20 C15 -178.2(7) . . . . ?
C18 C19 C20 C15 0.8(11) . . . . ?
N11 C19 C20 C14 2.2(11) . . . . ?
C18 C19 C20 C14 -178.8(7) . . . . ?
C16 C15 C20 C19 1.3(14) . . . . ?
C16 C15 C20 C14 -179.2(9) . . . . ?
C13 C14 C20 C19 -0.6(12) . . . . ?
C13 C14 C20 C15 179.8(8) . . . . ?
C29 N21 C22 C23 -2.0(11) . . . . ?
Ru1 N21 C22 C23 178.0(6) . . . . ?
N21 C22 C23 C24 -3.3(13) . . . . ?
C22 C23 C24 C30 4.7(13) . . . . ?
C30 C25 C26 C27 -1.3(14) . . . . ?
C25 C26 C27 C28 0.1(14) . . . . ?
C26 C27 C28 C29 -0.4(12) . . . . ?
C26 C27 C28 P2 177.2(6) . . . . ?
C2 P2 C28 C27 47.8(8) . . . . ?
C21 P2 C28 C27 -56.3(8) . . . . ?
Ru1 P2 C28 C27 171.8(6) . . . . ?
C2 P2 C28 C29 -134.5(6) . . . . ?
C21 P2 C28 C29 121.4(6) . . . . ?
Ru1 P2 C28 C29 -10.4(5) . . . . ?
C22 N21 C29 C30 5.8(10) . . . . ?
Ru1 N21 C29 C30 -174.3(5) . . . . ?
C22 N21 C29 C28 -175.1(6) . . . . ?
Ru1 N21 C29 C28 4.9(8) . . . . ?
C27 C28 C29 C30 1.8(10) . . . . ?
P2 C28 C29 C30 -176.0(5) . . . . ?
C27 C28 C29 N21 -177.3(7) . . . . ?
P2 C28 C29 N21 4.9(8) . . . . ?
N21 C29 C30 C25 176.2(7) . . . . ?
C28 C29 C30 C25 -3.0(11) . . . . ?
N21 C29 C30 C24 -4.3(11) . . . . ?
C28 C29 C30 C24 176.5(7) . . . . ?
C26 C25 C30 C29 2.7(13) . . . . ?
C26 C25 C30 C24 -176.8(8) . . . . ?
C23 C24 C30 C29 -1.1(12) . . . . ?
C23 C24 C30 C25 178.4(8) . . . . ?
C39 N31 C32 C33 5.9(10) . . . . ?
Ru1 N31 C32 C33 -176.4(6) . . . . ?
N31 C32 C33 C34 1.7(12) . . . . ?
C32 C33 C34 C40 -6.2(12) . . . . ?
C40 C35 C36 C37 -0.3(14) . . . . ?
C35 C36 C37 C38 2.6(13) . . . . ?
C36 C37 C38 C39 -0.7(11) . . . . ?
C36 C37 C38 P3 -173.9(6) . . . . ?
C31 P3 C38 C37 58.2(7) . . . . ?
C3 P3 C38 C37 -48.4(7) . . . . ?
Ru1 P3 C38 C37 -169.5(6) . . . . ?
C31 P3 C38 C39 -115.1(6) . . . . ?
C3 P3 C38 C39 138.3(6) . . . . ?
Ru1 P3 C38 C39 17.2(5) . . . . ?
C32 N31 C39 C38 168.3(6) . . . . ?
Ru1 N31 C39 C38 -9.5(8) . . . . ?
C32 N31 C39 C40 -8.8(9) . . . . ?
Ru1 N31 C39 C40 173.4(5) . . . . ?
C37 C38 C39 N31 179.6(6) . . . . ?
P3 C38 C39 N31 -6.8(8) . . . . ?
C37 C38 C39 C40 -3.3(10) . . . . ?
P3 C38 C39 C40 170.4(5) . . . . ?
C36 C35 C40 C39 -3.7(13) . . . . ?
C36 C35 C40 C34 174.4(8) . . . . ?
N31 C39 C40 C35 -177.5(7) . . . . ?
C38 C39 C40 C35 5.4(10) . . . . ?
N31 C39 C40 C34 4.4(10) . . . . ?
C38 C39 C40 C34 -172.7(7) . . . . ?
C33 C34 C40 C35 -174.8(8) . . . . ?
C33 C34 C40 C39 3.3(11) . . . . ?
C49 N41 C42 C43 -2.3(13) . . . . ?
Ru2 N41 C42 C43 -174.9(7) . . . . ?
N41 C42 C43 C44 3.3(14) . . . . ?
C42 C43 C44 C50 -1.9(14) . . . . ?
C50 C45 C46 C47 -0.8(19) . . . . ?
C45 C46 C47 C48 0.8(17) . . . . ?
C46 C47 C48 C49 -0.4(14) . . . . ?
C46 C47 C48 P4 -178.2(8) . . . . ?
C41 P4 C48 C47 -42.7(9) . . . . ?
C4 P4 C48 C47 60.9(9) . . . . ?
Ru2 P4 C48 C47 -172.7(7) . . . . ?
C41 P4 C48 C49 139.4(7) . . . . ?
C4 P4 C48 C49 -117.0(7) . . . . ?
Ru2 P4 C48 C49 9.4(6) . . . . ?
C42 N41 C49 C50 0.1(11) . . . . ?
Ru2 N41 C49 C50 173.1(6) . . . . ?
C42 N41 C49 C48 -178.3(8) . . . . ?
Ru2 N41 C49 C48 -5.3(9) . . . . ?
C47 C48 C49 C50 -0.1(12) . . . . ?
P4 C48 C49 C50 177.8(6) . . . . ?
C47 C48 C49 N41 178.4(8) . . . . ?
P4 C48 C49 N41 -3.7(10) . . . . ?
C43 C44 C50 C49 0.0(13) . . . . ?
C43 C44 C50 C45 179.3(9) . . . . ?
N41 C49 C50 C44 1.0(12) . . . . ?
C48 C49 C50 C44 179.5(8) . . . . ?
N41 C49 C50 C45 -178.3(8) . . . . ?
C48 C49 C50 C45 0.2(12) . . . . ?
C46 C45 C50 C44 -179.0(11) . . . . ?
C46 C45 C50 C49 0.3(16) . . . . ?
C59 N51 C52 C53 1.9(15) . . . . ?
Ru2 N51 C52 C53 -175.0(9) . . . . ?
N51 C52 C53 C54 -0.1(19) . . . . ?
C52 C53 C54 C60 -0.9(17) . . . . ?
C60 C55 C56 C57 -1(2) . . . . ?
C55 C56 C57 C58 5(2) . . . . ?
C56 C57 C58 C59 -3.9(18) . . . . ?
C56 C57 C58 P5 178.8(10) . . . . ?
C51 P5 C58 C57 -46.8(10) . . . . ?
C5 P5 C58 C57 57.2(10) . . . . ?
Ru2 P5 C58 C57 -173.9(9) . . . . ?
C51 P5 C58 C59 135.8(7) . . . . ?
C5 P5 C58 C59 -120.1(7) . . . . ?
Ru2 P5 C58 C59 8.7(7) . . . . ?
C52 N51 C59 C60 -2.6(11) . . . . ?
Ru2 N51 C59 C60 174.4(6) . . . . ?
C52 N51 C59 C58 175.9(8) . . . . ?
Ru2 N51 C59 C58 -7.1(9) . . . . ?
C57 C58 C59 N51 -179.7(9) . . . . ?
P5 C58 C59 N51 -2.2(10) . . . . ?
C57 C58 C59 C60 -1.2(13) . . . . ?
P5 C58 C59 C60 176.3(6) . . . . ?
N51 C59 C60 C55 -176.7(8) . . . . ?
C58 C59 C60 C55 4.8(13) . . . . ?
N51 C59 C60 C54 1.7(12) . . . . ?
C58 C59 C60 C54 -176.8(8) . . . . ?
C56 C55 C60 C59 -3.8(17) . . . . ?
C56 C55 C60 C54 178.0(12) . . . . ?
C53 C54 C60 C59 0.2(15) . . . . ?
C53 C54 C60 C55 178.4(11) . . . . ?
C69 N61 C62 C63 5.7(14) . . . . ?
Ru2 N61 C62 C63 -172.9(8) . . . . ?
N61 C62 C63 C64 3.6(17) . . . . ?
C62 C63 C64 C70 -8.7(16) . . . . ?
C70 C65 C66 C67 0.7(14) . . . . ?
C65 C66 C67 C68 1.2(15) . . . . ?
C66 C67 C68 C69 -0.9(13) . . . . ?
C66 C67 C68 P6 -177.0(7) . . . . ?
C6 P6 C68 C67 55.9(8) . . . . ?
C61 P6 C68 C67 -48.3(8) . . . . ?
Ru2 P6 C68 C67 -169.0(7) . . . . ?
C6 P6 C68 C69 -120.2(6) . . . . ?
C61 P6 C68 C69 135.5(6) . . . . ?
Ru2 P6 C68 C69 14.8(6) . . . . ?
C62 N61 C69 C70 -9.7(10) . . . . ?
Ru2 N61 C69 C70 169.0(5) . . . . ?
C62 N61 C69 C68 168.6(7) . . . . ?
Ru2 N61 C69 C68 -12.7(8) . . . . ?
C67 C68 C69 C70 -1.2(11) . . . . ?
P6 C68 C69 C70 175.1(5) . . . . ?
C67 C68 C69 N61 -179.6(7) . . . . ?
P6 C68 C69 N61 -3.2(9) . . . . ?
N61 C69 C70 C64 4.5(11) . . . . ?
C68 C69 C70 C64 -173.8(8) . . . . ?
N61 C69 C70 C65 -178.6(7) . . . . ?
C68 C69 C70 C65 3.1(11) . . . . ?
C63 C64 C70 C69 4.8(14) . . . . ?
C63 C64 C70 C65 -172.1(10) . . . . ?
C66 C65 C70 C69 -2.8(12) . . . . ?
C66 C65 C70 C64 174.0(9) . . . . ?
